data_2108474
loop_
_publ_author_name
'Dudek, Marta K.'
'Wielgus, Ewelina'
'Paluch, Piotr'
'\'Sniechowska, Justyna'
'Kostrzewa, Maciej'
'Day, Graeme M.'
'Bujacz, Grzegorz D.'
'Potrzebowski, Marek J.'

_publ_section_title
;
 Understanding the formation of apremilast cocrystals
;
_journal_issue 5
_journal_name_full 'Acta Crystallographica Section B'
_journal_page_first
;
;
_journal_paper_doi 10.1107/S205252061900917X
_journal_volume 75
_journal_year 2019
_chemical_absolute_configuration rmad
_chemical_formula_moiety 'C22 H24 N2 O7 S, 0.5(C3 H6 N2 O)'
_chemical_formula_sum 'C23.5 H25 N3 O7.5 S'
_chemical_formula_weight 501.52
_space_group_crystal_system tetragonal
_space_group_IT_number 92
_space_group_name_Hall 'P 4abw 2nw'
_space_group_name_H-M_alt 'P 41 21 2'
_symmetry_space_group_name_Hall 'P 4abw 2nw'
_symmetry_space_group_name_H-M 'P 41 21 2'
_atom_sites_solution_hydrogens mixed
_atom_sites_solution_primary direct
_audit_creation_date 2019-05-16
_audit_creation_method
;
Olex2 1.2
(compiled 2018.05.29 svn.r3508 for OlexSys, GUI svn.r5506)
;
_cell_angle_alpha 90
_cell_angle_beta 90
_cell_angle_gamma 90
_cell_formula_units_Z 8
_cell_length_a 12.85808(14)
_cell_length_b 12.85808(14)
_cell_length_c 29.5715(4)
_cell_measurement_reflns_used 26834
_cell_measurement_temperature 100.01(10)
_cell_measurement_theta_max 74.8730
_cell_measurement_theta_min 3.6960
_cell_volume 4889.06(10)
_computing_cell_refinement
;
CrysAlisPro, Agilent Technologies,
Version 1.171.37.35h (release 09-02-2015 CrysAlis171 .NET)
(compiled Feb  9 2015,16:26:32)
;
_computing_data_collection
;
CrysAlisPro, Agilent Technologies,
Version 1.171.37.35h (release 09-02-2015 CrysAlis171 .NET)
(compiled Feb  9 2015,16:26:32)
;
_computing_data_reduction
;
CrysAlisPro, Agilent Technologies,
Version 1.171.37.35h (release 09-02-2015 CrysAlis171 .NET)
(compiled Feb  9 2015,16:26:32)
;
_computing_molecular_graphics 'Olex2 (Dolomanov et al., 2009)'
_computing_publication_material 'Olex2 (Dolomanov et al., 2009)'
_computing_structure_refinement 'ShelXL (Sheldrick, 2015)'
_computing_structure_solution 'ShelXS (Sheldrick, 2008)'
_diffrn_ambient_environment N~2~
_diffrn_ambient_temperature 100.01(10)
_diffrn_detector 'CCD plate'
_diffrn_detector_area_resol_mean 4.1685
_diffrn_detector_type TitanS2
_diffrn_measured_fraction_theta_full 1.000
_diffrn_measured_fraction_theta_max 0.997
_diffrn_measurement_details
;
#__ type_ start__ end____ width___ exp.time_
  1 omega  -75.00   31.00   1.0000    6.0000
omega____ theta____ kappa____ phi______ frames
    -      -43.7274   77.0000 -150.0000 106

#__ type_ start__ end____ width___ exp.time_
  2 omega   12.00  118.00   1.0000    6.0000
omega____ theta____ kappa____ phi______ frames
    -       43.7274   77.0000  -60.0000 106

#__ type_ start__ end____ width___ exp.time_
  3 omega   75.00  178.00   1.0000   30.0000
omega____ theta____ kappa____ phi______ frames
    -      106.0840   77.0000 -120.0000 103

#__ type_ start__ end____ width___ exp.time_
  4 omega   75.00  178.00   1.0000   30.0000
omega____ theta____ kappa____ phi______ frames
    -      106.0840   77.0000  -90.0000 103

#__ type_ start__ end____ width___ exp.time_
  5 omega   75.00  178.00   1.0000   30.0000
omega____ theta____ kappa____ phi______ frames
    -      106.0840   77.0000   90.0000 103

#__ type_ start__ end____ width___ exp.time_
  6 omega   75.00  178.00   1.0000   30.0000
omega____ theta____ kappa____ phi______ frames
    -      106.0840   77.0000   30.0000 103

#__ type_ start__ end____ width___ exp.time_
  7 omega -113.00  -18.00   1.0000    6.0000
omega____ theta____ kappa____ phi______ frames
    -      -43.7274  -57.0000 -180.0000 95

#__ type_ start__ end____ width___ exp.time_
  8 omega -113.00  -18.00   1.0000    6.0000
omega____ theta____ kappa____ phi______ frames
    -      -43.7274  -57.0000   90.0000 95

#__ type_ start__ end____ width___ exp.time_
  9 omega   94.00  178.00   1.0000   30.0000
omega____ theta____ kappa____ phi______ frames
    -      106.0840  125.0000  150.0000 84

#__ type_ start__ end____ width___ exp.time_
 10 omega   82.00  177.00   1.0000   30.0000
omega____ theta____ kappa____ phi______ frames
    -      106.0840   45.0000 -180.0000 95

#__ type_ start__ end____ width___ exp.time_
 11 omega   32.00   97.00   1.0000   30.0000
omega____ theta____ kappa____ phi______ frames
    -      106.0840 -125.0000 -150.0000 65

#__ type_ start__ end____ width___ exp.time_
 12 omega   75.00  178.00   1.0000   30.0000
omega____ theta____ kappa____ phi______ frames
    -      106.0840   77.0000  -30.0000 103
;
_diffrn_measurement_device 'four-circle diffractometer'
_diffrn_measurement_device_type 'SuperNova, Dual, Cu at zero, TitanS2'
_diffrn_measurement_method '\w scans'
_diffrn_orient_matrix_UB_11 -0.0615836000
_diffrn_orient_matrix_UB_12 -0.0793479000
_diffrn_orient_matrix_UB_13 -0.0283686000
_diffrn_orient_matrix_UB_21 0.0113837000
_diffrn_orient_matrix_UB_22 -0.0808284000
_diffrn_orient_matrix_UB_23 0.0381180000
_diffrn_orient_matrix_UB_31 -0.1022204000
_diffrn_orient_matrix_UB_32 0.0389147000
_diffrn_orient_matrix_UB_33 0.0213423000
_diffrn_radiation_monochromator mirror
_diffrn_radiation_probe x-ray
_diffrn_radiation_type CuK\a
_diffrn_radiation_wavelength 1.54184
_diffrn_reflns_av_R_equivalents 0.0397
_diffrn_reflns_av_unetI/netI 0.0169
_diffrn_reflns_Laue_measured_fraction_full 1.000
_diffrn_reflns_Laue_measured_fraction_max 0.997
_diffrn_reflns_limit_h_max 15
_diffrn_reflns_limit_h_min -15
_diffrn_reflns_limit_k_max 15
_diffrn_reflns_limit_k_min -15
_diffrn_reflns_limit_l_max 36
_diffrn_reflns_limit_l_min -36
_diffrn_reflns_number 38007
_diffrn_reflns_point_group_measured_fraction_full 1.000
_diffrn_reflns_point_group_measured_fraction_max 0.995
_diffrn_reflns_theta_full 67.684
_diffrn_reflns_theta_max 75.037
_diffrn_reflns_theta_min 3.749
_diffrn_source 'sealed X-ray tube'
_diffrn_source_type 'SuperNova (Cu) X-ray Source'
_exptl_absorpt_coefficient_mu 1.620
_exptl_absorpt_correction_T_max 1.00000
_exptl_absorpt_correction_T_min 0.57587
_exptl_absorpt_correction_type multi-scan
_exptl_absorpt_process_details
;
CrysAlisPro, Agilent Technologies,
Version 1.171.37.35h (release 09-02-2015 CrysAlis171 .NET)
(compiled Feb  9 2015,16:26:32)
Empirical absorption correction using spherical harmonics,
 implemented in SCALE3 ABSPACK scaling algorithm.
;
_exptl_crystal_density_diffrn 1.363
_exptl_crystal_description
;
;
_exptl_crystal_F_000 2104
_exptl_crystal_size_max 0.468
_exptl_crystal_size_mid 0.240
_exptl_crystal_size_min 0.122
_refine_diff_density_max 1.977
_refine_diff_density_min -0.961
_refine_diff_density_rms 0.087
_refine_ls_abs_structure_details
;
 Flack x determined using 1984 quotients [(I+)-(I-)]/[(I+)+(I-)]
 (Parsons, Flack and Wagner, Acta Cryst. B69 (2013) 249-259).
;
_refine_ls_abs_structure_Flack 0.006(6)
_refine_ls_extinction_coef 0.0008(3)
_refine_ls_extinction_expression Fc^*^=kFc[1+0.001xFc^2^\l^3^/sin(2\q)]^-1/4^
_refine_ls_extinction_method 'SHELXL-2014/7 (Sheldrick 2014'
_refine_ls_goodness_of_fit_ref 1.048
_refine_ls_hydrogen_treatment constr
_refine_ls_matrix_type full
_refine_ls_number_parameters 335
_refine_ls_number_reflns 5005
_refine_ls_number_restraints 66
_refine_ls_restrained_S_all 1.085
_refine_ls_R_factor_all 0.0638
_refine_ls_R_factor_gt 0.0629
_refine_ls_shift/su_max 0.001
_refine_ls_shift/su_mean 0.000
_refine_ls_structure_factor_coef Fsqd
_refine_ls_weighting_details 'w=1/[\s^2^(Fo^2^)+(0.1179P)^2^+6.0959P] where P=(Fo^2^+2Fc^2^)/3'
_refine_ls_weighting_scheme calc
_refine_ls_wR_factor_gt 0.1775
_refine_ls_wR_factor_ref 0.1790
_reflns_Friedel_coverage 0.703
_reflns_Friedel_fraction_full 1.000
_reflns_Friedel_fraction_max 0.992
_reflns_number_gt 4888
_reflns_number_total 5005
_reflns_threshold_expression 'I > 2\s(I)'
_cod_data_source_file xk5057sup1.cif
_cod_data_source_block cocr3lf
_cod_original_cell_volume 4889.07(13)
_cod_original_formula_sum 'C23.50 H25 N3 O7.50 S'
_cod_database_code 2108474
_shelx_shelxl_version_number 2014/7
_shelx_space_group_comment
;
The symmetry employed for this shelxl refinement is uniquely defined
by the following loop, which should always be used as a source of
symmetry information in preference to the above space-group names.
They are only intended as comments.
;
_reflns_odcompleteness_completeness 99.96
_reflns_odcompleteness_iscentric 1
_reflns_odcompleteness_theta 66.97
_olex2_refinement_description
;
1. Fixed Uiso
 At 1.2 times of:
  All C(H) groups, All C(H,H) groups, All N(H) groups, All O(H,H) groups
 At 1.5 times of:
  All C(H,H,H) groups
2. Uiso/Uaniso restraints and constraints
N51 \\sim C52 \\sim C53 \\sim N54 \\sim C55 \\sim O1W: within 2A with sigma of
0.03 and sigma for terminal atoms of 0.06
Uanis(N51) \\sim Ueq, Uanis(C52) \\sim Ueq, Uanis(C53) \\sim Ueq, Uanis(N54)
\\sim Ueq, Uanis(C55) \\sim Ueq, Uanis(O1W) \\sim Ueq: with sigma of 0.005 and
sigma for terminal atoms of 0.01
3. Others
 Fixed Sof: N51(0.5) H51(0.5) C52(0.5) H52(0.5) C53(0.5) H53(0.5) N54(0.5)
 C55(0.5) H55(0.5) H1WB(0.5) H1WA(0.5)
4.a Riding coordinates:
 O1W(H1WB,H1WA)
4.b Ternary CH refined with riding coordinates:
 C11(H11)
4.c Secondary CH2 refined with riding coordinates:
 C12(H12A,H12B), C20(H20A,H20B)
4.d Aromatic/amide H refined with riding coordinates:
 C2(H2), C3(H3), C4(H4), N2(H2A), C15(H15), C18(H18), C19(H19), N51(H51),
 C52(H52), C53(H53), C55(H55)
4.e Fitted pentagon refined as free rotating group:
 N51(C52,C53,N54,C55)
4.f Idealised Me refined as rotating group:
 C10(H10A,H10B,H10C), C13(H13A,H13B,H13C), C21(H21A,H21B,H21C), C22(H22A,H22B,
 H22C)
;
_olex2_date_sample_data_collection 2018-05-17
_olex2_submission_special_instructions 'No special instructions were received'

loop_
_space_group_symop_operation_xyz
'x, y, z'
'-y+1/2, x+1/2, z+1/4'
'-x, -y, z+1/2'
'y+1/2, -x+1/2, z+3/4'
'x+1/2, -y+1/2, -z+3/4'
'-x+1/2, y+1/2, -z+1/4'
'y, x, -z'
'-y, -x, -z+1/2'

loop_
_atom_site_label
_atom_site_type_symbol
_atom_site_fract_x
_atom_site_fract_y
_atom_site_fract_z
_atom_site_U_iso_or_equiv
_atom_site_adp_type
_atom_site_occupancy
_atom_site_site_symmetry_order
_atom_site_calc_flag
_atom_site_refinement_flags_posn
_atom_site_refinement_flags_adp
_atom_site_refinement_flags_occupancy
_atom_site_disorder_assembly
_atom_site_disorder_group
N1 N 0.4649(3) 0.6546(3) 0.35360(11) 0.0222(7) Uani 1 1 d . . . . .
C1 C 0.2893(3) 0.6339(3) 0.45127(14) 0.0230(8) Uani 1 1 d . . . . .
C2 C 0.2053(3) 0.5645(3) 0.45526(15) 0.0262(9) Uani 1 1 d . . . . .
H2 H 0.1649 0.5649 0.4813 0.031 Uiso 1 1 calc R . . . .
C3 C 0.1821(4) 0.4953(4) 0.42066(16) 0.0295(10) Uani 1 1 d . . . . .
H3 H 0.1261 0.4503 0.4243 0.035 Uiso 1 1 calc R . . . .
C4 C 0.2395(3) 0.4904(3) 0.38033(16) 0.0272(9) Uani 1 1 d . . . . .
H4 H 0.2231 0.4440 0.3573 0.033 Uiso 1 1 calc R . . . .
C5 C 0.3223(3) 0.5594(3) 0.37698(14) 0.0232(8) Uani 1 1 d . . . . .
C6 C 0.3981(4) 0.5745(3) 0.33982(14) 0.0231(8) Uani 1 1 d . . . . .
C7 C 0.4375(3) 0.6911(3) 0.39637(13) 0.0217(8) Uani 1 1 d . . . . .
C8 C 0.3454(3) 0.6294(3) 0.41127(14) 0.0227(8) Uani 1 1 d . . . . .
O1 O 0.4038(3) 0.5296(2) 0.30362(10) 0.0269(7) Uani 1 1 d . . . . .
O2 O 0.4816(3) 0.7605(2) 0.41676(10) 0.0264(7) Uani 1 1 d . . . . .
C9 C 0.2797(4) 0.7222(4) 0.52644(14) 0.0260(9) Uani 1 1 d . . . . .
C10 C 0.3421(4) 0.7952(4) 0.55506(15) 0.0316(10) Uani 1 1 d . . . . .
H10A H 0.4051 0.7615 0.5645 0.047 Uiso 1 1 calc GR . . . .
H10B H 0.3024 0.8146 0.5812 0.047 Uiso 1 1 calc GR . . . .
H10C H 0.3589 0.8562 0.5378 0.047 Uiso 1 1 calc GR . . . .
N2 N 0.3211(3) 0.7050(3) 0.48438(12) 0.0247(7) Uani 1 1 d . . . . .
H2A H 0.3737 0.7430 0.4774 0.030 Uiso 1 1 calc R . . . .
O3 O 0.2005(3) 0.6801(3) 0.53965(10) 0.0304(7) Uani 1 1 d . . . . .
C11 C 0.5465(3) 0.7015(3) 0.32538(14) 0.0229(8) Uani 1 1 d . . . . .
H11 H 0.5727 0.7622 0.3419 0.027 Uiso 1 1 calc R . . . .
C12 C 0.5021(3) 0.7416(3) 0.28060(14) 0.0245(8) Uani 1 1 d . . . . .
H12A H 0.4736 0.6833 0.2639 0.029 Uiso 1 1 calc R . . . .
H12B H 0.5585 0.7706 0.2628 0.029 Uiso 1 1 calc R . . . .
S1 S 0.40402(8) 0.83733(8) 0.28678(3) 0.0248(3) Uani 1 1 d . . . . .
O4 O 0.4454(3) 0.9244(3) 0.31175(11) 0.0326(8) Uani 1 1 d . . . . .
O5 O 0.3107(3) 0.7890(3) 0.30390(11) 0.0314(7) Uani 1 1 d . . . . .
C13 C 0.3825(4) 0.8757(4) 0.23034(17) 0.0366(11) Uani 1 1 d . . . . .
H13A H 0.3582 0.8172 0.2132 0.055 Uiso 1 1 calc GR . . . .
H13B H 0.4464 0.9008 0.2175 0.055 Uiso 1 1 calc GR . . . .
H13C H 0.3313 0.9300 0.2296 0.055 Uiso 1 1 calc GR . . . .
C14 C 0.6389(3) 0.6295(3) 0.31770(14) 0.0234(8) Uani 1 1 d . . . . .
C15 C 0.6536(3) 0.5768(3) 0.27695(14) 0.0243(8) Uani 1 1 d . . . . .
H15 H 0.6055 0.5848 0.2537 0.029 Uiso 1 1 calc R . . . .
C16 C 0.7397(3) 0.5122(3) 0.27064(14) 0.0253(8) Uani 1 1 d . . . . .
C17 C 0.8124(3) 0.5017(4) 0.30584(16) 0.0271(9) Uani 1 1 d . . . . .
C18 C 0.7982(4) 0.5543(4) 0.34599(15) 0.0285(9) Uani 1 1 d . . . . .
H18 H 0.8467 0.5476 0.3691 0.034 Uiso 1 1 calc R . . . .
C19 C 0.7103(4) 0.6182(4) 0.35208(15) 0.0268(9) Uani 1 1 d . . . . .
H19 H 0.7005 0.6528 0.3794 0.032 Uiso 1 1 calc R . . . .
O6 O 0.7586(2) 0.4563(3) 0.23211(11) 0.0294(7) Uani 1 1 d . . . . .
C20 C 0.6804(4) 0.4614(4) 0.19724(15) 0.0299(10) Uani 1 1 d . . . . .
H20A H 0.6767 0.5313 0.1850 0.036 Uiso 1 1 calc R . . . .
H20B H 0.6128 0.4437 0.2097 0.036 Uiso 1 1 calc R . . . .
C21 C 0.7092(4) 0.3856(5) 0.16050(17) 0.0387(12) Uani 1 1 d . . . . .
H21A H 0.6541 0.3821 0.1387 0.058 Uiso 1 1 calc GR . . . .
H21B H 0.7200 0.3180 0.1735 0.058 Uiso 1 1 calc GR . . . .
H21C H 0.7720 0.4083 0.1460 0.058 Uiso 1 1 calc GR . . . .
O7 O 0.8960(3) 0.4387(3) 0.29662(11) 0.0319(8) Uani 1 1 d . . . . .
C22 C 0.9647(4) 0.4198(5) 0.33402(18) 0.0420(13) Uani 1 1 d . . . . .
H22A H 1.0216 0.3771 0.3242 0.063 Uiso 1 1 calc GR . . . .
H22B H 0.9274 0.3849 0.3577 0.063 Uiso 1 1 calc GR . . . .
H22C H 0.9910 0.4848 0.3452 0.063 Uiso 1 1 calc GR . . . .
N51 N 0.4527(12) 0.4626(13) 0.5050(5) 0.025(2) Uani 0.5 1 d . U . A -1
H51 H 0.4092 0.4134 0.4995 0.030 Uiso 0.5 1 calc R . . A -1
C52 C 0.4582(16) 0.5225(17) 0.5452(4) 0.174(12) Uani 0.5 1 d G U . A -1
H52 H 0.4153 0.5154 0.5704 0.208 Uiso 0.5 1 calc R . . A -1
C53 C 0.541(2) 0.595(2) 0.5404(7) 0.228(14) Uani 0.5 1 d G U . A -1
H53 H 0.5613 0.6439 0.5618 0.273 Uiso 0.5 1 calc R . . A -1
N54 N 0.5862(17) 0.5801(18) 0.4971(7) 0.071(3) Uani 0.5 1 d G U . A -1
C55 C 0.5318(8) 0.4982(8) 0.4752(3) 0.041(2) Uani 0.5 1 d G U . A -1
H55 H 0.5456 0.4724 0.4465 0.049 Uiso 0.5 1 calc R . . A -1
O1W O 0.3451(14) 0.3451(14) 0.5000 0.228(8) Uani 1 2 d S TU P . .
H1WB H 0.2850 0.3517 0.4881 0.274 Uiso 0.5 1 d R . . . .
H1WA H 0.3471 0.2896 0.5119 0.274 Uiso 0.5 1 d R . . . .

loop_
_atom_site_aniso_label
_atom_site_aniso_U_11
_atom_site_aniso_U_22
_atom_site_aniso_U_33
_atom_site_aniso_U_23
_atom_site_aniso_U_13
_atom_site_aniso_U_12
N1 0.0229(17) 0.0236(17) 0.0201(15) -0.0010(14) -0.0005(13) -0.0006(14)
C1 0.023(2) 0.022(2) 0.0243(19) -0.0007(15) -0.0034(16) 0.0018(15)
C2 0.026(2) 0.025(2) 0.028(2) 0.0010(16) 0.0004(16) -0.0004(16)
C3 0.028(2) 0.024(2) 0.036(2) -0.0021(18) -0.0009(18) -0.0057(18)
C4 0.026(2) 0.024(2) 0.031(2) -0.0037(17) -0.0034(17) -0.0010(17)
C5 0.022(2) 0.0231(19) 0.0243(18) -0.0002(16) -0.0026(16) 0.0002(16)
C6 0.028(2) 0.0190(19) 0.0225(19) -0.0013(15) -0.0052(16) 0.0001(16)
C7 0.0218(19) 0.024(2) 0.0196(17) -0.0001(15) -0.0008(15) 0.0005(15)
C8 0.023(2) 0.0219(19) 0.0235(19) 0.0012(15) -0.0018(16) 0.0016(15)
O1 0.0320(16) 0.0256(15) 0.0232(14) -0.0049(12) -0.0021(13) 0.0006(13)
O2 0.0278(16) 0.0284(16) 0.0231(13) -0.0045(12) -0.0009(12) -0.0018(12)
C9 0.029(2) 0.028(2) 0.0214(19) -0.0001(16) 0.0002(17) 0.0019(17)
C10 0.032(2) 0.037(3) 0.026(2) -0.0044(19) -0.0030(19) -0.002(2)
N2 0.0237(18) 0.0291(19) 0.0215(16) -0.0034(14) 0.0023(14) -0.0044(14)
O3 0.0315(17) 0.0333(17) 0.0264(14) 0.0000(13) 0.0058(13) -0.0048(14)
C11 0.021(2) 0.023(2) 0.0242(19) -0.0016(15) 0.0006(16) -0.0007(16)
C12 0.028(2) 0.023(2) 0.0228(18) 0.0011(16) 0.0007(16) 0.0017(15)
S1 0.0257(5) 0.0254(5) 0.0233(5) 0.0012(4) 0.0010(4) 0.0038(4)
O4 0.0370(18) 0.0276(16) 0.0334(16) -0.0040(13) 0.0011(14) 0.0037(13)
O5 0.0240(16) 0.0375(18) 0.0327(16) 0.0012(14) 0.0046(13) 0.0021(13)
C13 0.038(3) 0.039(3) 0.033(2) 0.007(2) -0.002(2) 0.005(2)
C14 0.024(2) 0.0229(19) 0.0235(19) 0.0009(15) -0.0007(16) -0.0002(16)
C15 0.023(2) 0.025(2) 0.0248(19) -0.0010(16) -0.0028(16) 0.0004(16)
C16 0.026(2) 0.025(2) 0.0244(19) -0.0012(16) -0.0003(16) 0.0004(16)
C17 0.022(2) 0.029(2) 0.030(2) 0.0025(17) 0.0000(17) 0.0020(17)
C18 0.025(2) 0.032(2) 0.029(2) 0.0019(18) -0.0036(17) -0.0006(17)
C19 0.027(2) 0.031(2) 0.0229(19) 0.0004(17) -0.0014(17) -0.0007(17)
O6 0.0255(16) 0.0340(17) 0.0286(15) -0.0064(13) -0.0022(12) 0.0067(13)
C20 0.024(2) 0.036(2) 0.029(2) -0.0044(19) -0.0038(17) 0.0006(18)
C21 0.036(3) 0.046(3) 0.034(2) -0.012(2) -0.001(2) 0.003(2)
O7 0.0244(16) 0.0407(19) 0.0306(16) 0.0044(14) -0.0016(13) 0.0101(14)
C22 0.029(2) 0.062(4) 0.034(2) 0.014(2) -0.001(2) 0.016(2)
N51 0.027(4) 0.029(4) 0.018(5) -0.004(4) 0.002(4) 0.007(3)
C52 0.167(13) 0.173(13) 0.181(13) 0.021(7) 0.007(7) 0.006(7)
C53 0.230(16) 0.224(15) 0.228(15) -0.006(7) -0.004(7) 0.002(7)
N54 0.064(6) 0.070(6) 0.080(5) 0.013(5) -0.003(5) 0.007(4)
C55 0.041(4) 0.044(5) 0.037(4) 0.003(4) 0.004(4) 0.009(4)
O1W 0.215(9) 0.215(9) 0.254(13) 0.072(7) -0.072(7) 0.099(10)

loop_
_atom_type_symbol
_atom_type_description
_atom_type_scat_dispersion_real
_atom_type_scat_dispersion_imag
_atom_type_scat_source
C C 0.0181 0.0091 'International Tables Vol C Tables 4.2.6.8 and 6.1.1.4'
H H 0.0000 0.0000 'International Tables Vol C Tables 4.2.6.8 and 6.1.1.4'
N N 0.0311 0.0180 'International Tables Vol C Tables 4.2.6.8 and 6.1.1.4'
O O 0.0492 0.0322 'International Tables Vol C Tables 4.2.6.8 and 6.1.1.4'
S S 0.3331 0.5567 'International Tables Vol C Tables 4.2.6.8 and 6.1.1.4'

loop_
_geom_angle_atom_site_label_1
_geom_angle_atom_site_label_2
_geom_angle_atom_site_label_3
_geom_angle
C6 N1 C11 125.0(3)
C7 N1 C6 110.9(3)
C7 N1 C11 123.8(4)
C8 C1 C2 116.4(4)
C8 C1 N2 118.2(4)
N2 C1 C2 125.4(4)
C3 C2 C1 120.6(4)
C2 C3 C4 122.8(4)
C5 C4 C3 115.8(4)
C4 C5 C6 129.9(4)
C8 C5 C4 121.7(4)
C8 C5 C6 108.4(4)
N1 C6 C5 106.5(3)
O1 C6 N1 124.5(4)
O1 C6 C5 129.0(4)
N1 C7 C8 106.8(3)
O2 C7 N1 125.3(4)
O2 C7 C8 127.9(4)
C1 C8 C5 122.6(4)
C1 C8 C7 130.0(4)
C5 C8 C7 107.4(4)
N2 C9 C10 113.9(4)
O3 C9 C10 123.1(4)
O3 C9 N2 123.0(4)
C9 N2 C1 128.8(4)
N1 C11 C12 111.3(3)
N1 C11 C14 113.1(3)
C14 C11 C12 111.5(3)
C11 C12 S1 114.2(3)
O4 S1 C12 109.2(2)
O4 S1 C13 109.0(2)
O5 S1 C12 109.2(2)
O5 S1 O4 117.5(2)
O5 S1 C13 108.8(2)
C13 S1 C12 102.0(2)
C15 C14 C11 122.0(4)
C19 C14 C11 118.3(4)
C19 C14 C15 119.7(4)
C14 C15 C16 120.8(4)
C15 C16 C17 119.0(4)
O6 C16 C15 124.4(4)
O6 C16 C17 116.6(4)
C18 C17 C16 120.1(4)
O7 C17 C16 115.5(4)
O7 C17 C18 124.4(4)
C17 C18 C19 120.2(4)
C14 C19 C18 120.1(4)
C16 O6 C20 116.6(3)
O6 C20 C21 108.4(4)
C17 O7 C22 115.4(4)
C55 N51 C52 108.0
C53 C52 N51 108.0
N54 C53 C52 108.0
C53 N54 C55 108.0
N51 C55 N54 108.0

loop_
_geom_bond_atom_site_label_1
_geom_bond_atom_site_label_2
_geom_bond_distance
N1 C6 1.401(5)
N1 C7 1.394(5)
N1 C11 1.471(5)
C1 C2 1.407(6)
C1 C8 1.387(6)
C1 N2 1.400(5)
C2 C3 1.388(6)
C3 C4 1.404(7)
C4 C5 1.389(6)
C5 C6 1.481(6)
C5 C8 1.388(6)
C6 O1 1.219(5)
C7 C8 1.491(6)
C7 O2 1.217(5)
C9 C10 1.497(6)
C9 N2 1.371(5)
C9 O3 1.217(6)
C11 C12 1.532(6)
C11 C14 1.523(6)
C12 S1 1.772(4)
S1 O4 1.443(4)
S1 O5 1.443(3)
S1 C13 1.762(5)
C14 C15 1.395(6)
C14 C19 1.377(6)
C15 C16 1.396(6)
C16 C17 1.406(6)
C16 O6 1.369(5)
C17 C18 1.379(7)
C17 O7 1.372(5)
C18 C19 1.408(6)
O6 C20 1.442(5)
C20 C21 1.506(7)
O7 C22 1.436(6)
N51 C52 1.4200
N51 C55 1.4200
C52 C53 1.4200
C53 N54 1.4200
N54 C55 1.4200

_cod_database_fobs_code 2108474
